data_9017486
loop_
_publ_author_name
'Azdouz, M.'
'Manoun, B.'
'Essehli, R.'
'Azrour, M.'
'Bih, L.'
'Benmokhtar, S.'
'Ait Hou, A.'
'Lazor, P.'

_publ_section_title
;
 Crystal chemistry, Rietveld refinements and Raman spectroscopy studies of the
 new solid solution series: Ba3-xSrx(VO4)2 (0<=x<=3)
 Note: x = 2
;
_journal_name_full 'Journal of Alloys and Compounds'
_journal_page_first 42
_journal_page_last 51
_journal_volume 498
_journal_year 2010
_chemical_compound_source Synthetic
_chemical_formula_sum 'Ba O8 Sr2 V2'
_space_group_IT_number 166
_space_group_name_Hall '-R 3 2"'
_space_group_name_H-M_alt 'R -3 m :H'
_symmetry_space_group_name_H-M 'R -3 m :H'
_cell_angle_alpha 90
_cell_angle_beta 90
_cell_angle_gamma 120
_cell_length_a 5.6792
_cell_length_b 5.6792
_cell_length_c 20.4821
_cell_formula_units_Z 3
_cell_volume 572.110
_database_code_amcsd 0020502
_exptl_crystal_density_diffrn 4.723
_cod_data_source_file inputs/fixed/downloads/15/15703.cif
_cod_data_source_block 15703
_cod_original_sg_symbol_H-M 'R -3 m'
_cod_original_formula_sum '(Ba Sr2) V2 O8'
_cod_database_code 9017486
_amcsd_formula_title BaSr2(VO4)2

loop_
_space_group_symop_operation_xyz
x,y,z
2/3+x,1/3+y,1/3+z
1/3+x,2/3+y,2/3+z
x,x-y,z
2/3+x,1/3+x-y,1/3+z
1/3+x,2/3+x-y,2/3+z
y,x,-z
2/3+y,1/3+x,1/3-z
1/3+y,2/3+x,2/3-z
-x+y,y,z
2/3-x+y,1/3+y,1/3+z
1/3-x+y,2/3+y,2/3+z
-x,-x+y,-z
2/3-x,1/3-x+y,1/3-z
1/3-x,2/3-x+y,2/3-z
-y,-x,z
2/3-y,1/3-x,1/3+z
1/3-y,2/3-x,2/3+z
x-y,-y,-z
2/3+x-y,1/3-y,1/3-z
1/3+x-y,2/3-y,2/3-z
y,-x+y,-z
2/3+y,1/3-x+y,1/3-z
1/3+y,2/3-x+y,2/3-z
-x+y,-x,z
2/3-x+y,1/3-x,1/3+z
1/3-x+y,2/3-x,2/3+z
-x,-y,-z
2/3-x,1/3-y,1/3-z
1/3-x,2/3-y,2/3-z
-y,x-y,z
2/3-y,1/3+x-y,1/3+z
1/3-y,2/3+x-y,2/3+z
x-y,x,-z
2/3+x-y,1/3+x,1/3-z
1/3+x-y,2/3+x,2/3-z

loop_
_atom_site_label
_atom_site_fract_x
_atom_site_fract_y
_atom_site_fract_z
_atom_site_occupancy
_atom_site_U_iso_or_equiv
Ba1 0.00000 0.00000 0.00000 0.38300 0.02077
Sr1 0.00000 0.00000 0.00000 0.61700 0.02077
Sr2 0.00000 0.00000 0.79630 0.69150 0.02077
Ba2 0.00000 0.00000 0.79630 0.30850 0.02077
V1 0.00000 0.00000 0.59400 1.00000 0.00925
O1 0.00000 0.00000 0.67010 1.00000 0.03052
O2 0.49300 0.50700 0.23250 1.00000 0.03052

loop_
_cod_related_entry_id
_cod_related_entry_database
_cod_related_entry_code
1 AMCSD 0020502
